data_1550349
loop_
_publ_author_name
'Tatikonda, Rajendhraprasad'
'Bulatov, Evgeny'
'\"Ozdemir, Z\"ulal'
'Nonappa, ?'
'Haukka, Matti'

_publ_section_title
;
 Infinite coordination polymer networks: metallogelation of aminopyridine
 conjugates and in situ silver nanoparticle formation.
;
_journal_issue 3
_journal_name_full 'Soft matter'
_journal_page_first 442
_journal_page_last 451
_journal_paper_doi 10.1039/c8sm02006j
_journal_volume 15
_journal_year 2019
_chemical_formula_moiety 'C22 H16 N6 O2'
_chemical_formula_sum 'C22 H16 N6 O2'
_chemical_formula_weight 396.41
_space_group_crystal_system monoclinic
_space_group_IT_number 14
_space_group_name_Hall '-P 2ybc'
_space_group_name_H-M_alt 'P 1 21/c 1'
_symmetry_space_group_name_Hall '-P 2ybc'
_symmetry_space_group_name_H-M 'P 1 21/c 1'
_atom_sites_solution_hydrogens geom
_audit_creation_date 2018-03-13
_audit_creation_method
;
Olex2 1.2
(compiled 2015.09.30 svn.r3233 for OlexSys, GUI svn.r5103)
;
_audit_update_record
;
2018-03-15 deposited with the CCDC.
2018-12-11 downloaded from the CCDC.
;
_cell_angle_alpha 90
_cell_angle_beta 92.193(9)
_cell_angle_gamma 90
_cell_formula_units_Z 2
_cell_length_a 5.0978(5)
_cell_length_b 9.7374(8)
_cell_length_c 17.7601(17)
_cell_measurement_reflns_used 1009
_cell_measurement_temperature 120.00(10)
_cell_measurement_theta_max 29.0020
_cell_measurement_theta_min 3.9940
_cell_volume 880.95(14)
_computing_cell_refinement 'CrysAlisPro 1.171.38.46 (Rigaku OD, 2015)'
_computing_data_collection 'CrysAlisPro 1.171.38.46 (Rigaku OD, 2015)'
_computing_data_reduction 'CrysAlisPro 1.171.38.46 (Rigaku OD, 2015)'
_computing_molecular_graphics 'Olex2 (Dolomanov et al., 2009)'
_computing_publication_material 'Olex2 (Dolomanov et al., 2009)'
_computing_structure_refinement 'ShelXL (Sheldrick, 2015)'
_computing_structure_solution 'ShelXT (Sheldrick, 2015)'
_diffrn_ambient_environment N~2~
_diffrn_ambient_temperature 120.00(10)
_diffrn_detector 'CCD plate'
_diffrn_detector_area_resol_mean 8.0053
_diffrn_detector_type Eos
_diffrn_measured_fraction_theta_full 0.997
_diffrn_measured_fraction_theta_max 0.995
_diffrn_measurement_details
;
List of Runs (angles in degrees, time in seconds):

  # Type    Start    End  Width  t~exp~   \w     \q     \k     \f   Frames
#--------------------------------------------------------------------------
  1  \w      0.00  27.00   1.00  127.50    --   20.69  57.00-150.00   27
  2  \w     -2.00  90.00   1.00  127.50    --   20.69  37.00-120.00   92
  3  \w      4.00  93.00   1.00  127.50    --   20.69  37.00 150.00   89
;
_diffrn_measurement_device 'four-circle diffractometer'
_diffrn_measurement_device_type 'SuperNova, Single source at offset, Eos'
_diffrn_measurement_method '\w scans'
_diffrn_measurement_specimen_support 'Mitegen 50um'
_diffrn_orient_matrix_type 'CrysAlisPro convention (1999,Acta A55,543-557)'
_diffrn_orient_matrix_UB_11 0.0045962000
_diffrn_orient_matrix_UB_12 0.0089827000
_diffrn_orient_matrix_UB_13 -0.0395675000
_diffrn_orient_matrix_UB_21 0.1370785000
_diffrn_orient_matrix_UB_22 -0.0127525000
_diffrn_orient_matrix_UB_23 0.0019851000
_diffrn_orient_matrix_UB_31 -0.0239964000
_diffrn_orient_matrix_UB_32 -0.0711586000
_diffrn_orient_matrix_UB_33 -0.0052662000
_diffrn_radiation_collimation 0.3
_diffrn_radiation_monochromator mirror
_diffrn_radiation_probe x-ray
_diffrn_radiation_type MoK\a
_diffrn_radiation_wavelength 0.71073
_diffrn_reflns_av_R_equivalents 0.0261
_diffrn_reflns_av_unetI/netI 0.0527
_diffrn_reflns_Laue_measured_fraction_full 0.997
_diffrn_reflns_Laue_measured_fraction_max 0.995
_diffrn_reflns_limit_h_max 5
_diffrn_reflns_limit_h_min -6
_diffrn_reflns_limit_k_max 12
_diffrn_reflns_limit_k_min -6
_diffrn_reflns_limit_l_max 11
_diffrn_reflns_limit_l_min -22
_diffrn_reflns_number 3521
_diffrn_reflns_point_group_measured_fraction_full 0.997
_diffrn_reflns_point_group_measured_fraction_max 0.995
_diffrn_reflns_theta_full 25.242
_diffrn_reflns_theta_max 27.097
_diffrn_reflns_theta_min 3.106
_diffrn_source 'micro-focus sealed X-ray tube'
_diffrn_source_current 24.0
_diffrn_source_power 1.2
_diffrn_source_target Mo
_diffrn_source_type 'SuperNova (Mo) X-ray Source'
_diffrn_source_voltage 50.0
_exptl_absorpt_coefficient_mu 0.101
_exptl_absorpt_correction_T_max 0.995
_exptl_absorpt_correction_T_min 0.984
_exptl_absorpt_correction_type analytical
_exptl_absorpt_process_details
;
CrysAlisPro 1.171.38.46 (Rigaku Oxford Diffraction, 2015)
Analytical numeric absorption correction using a multifaceted crystal
            model based on expressions derived by R.C. Clark & J.S. Reid.
(Clark, R. C. & Reid, J. S. (1995). Acta Cryst. A51, 887-897)
Empirical absorption correction using spherical harmonics,
 implemented in SCALE3 ABSPACK scaling algorithm.
;
_exptl_crystal_colour 'clear colourless'
_exptl_crystal_colour_lustre clear
_exptl_crystal_colour_primary colourless
_exptl_crystal_density_diffrn 1.494
_exptl_crystal_description plate
_exptl_crystal_F_000 412
_exptl_crystal_size_max 0.197
_exptl_crystal_size_mid 0.13
_exptl_crystal_size_min 0.055
_refine_diff_density_max 0.348
_refine_diff_density_min -0.290
_refine_diff_density_rms 0.062
_refine_ls_extinction_method none
_refine_ls_goodness_of_fit_ref 1.105
_refine_ls_hydrogen_treatment constr
_refine_ls_matrix_type full
_refine_ls_number_parameters 136
_refine_ls_number_reflns 1936
_refine_ls_number_restraints 0
_refine_ls_restrained_S_all 1.105
_refine_ls_R_factor_all 0.0801
_refine_ls_R_factor_gt 0.0585
_refine_ls_shift/su_max 0.000
_refine_ls_shift/su_mean 0.000
_refine_ls_structure_factor_coef Fsqd
_refine_ls_weighting_details 'w=1/[\s^2^(Fo^2^)+(0.0408P)^2^+0.9086P] where P=(Fo^2^+2Fc^2^)/3'
_refine_ls_weighting_scheme calc
_refine_ls_wR_factor_gt 0.1236
_refine_ls_wR_factor_ref 0.1332
_reflns_Friedel_coverage 0.000
_reflns_number_gt 1510
_reflns_number_total 1936
_reflns_threshold_expression 'I > 2\s(I)'
_cod_data_source_file c8sm02006j2.cif
_cod_data_source_block 4inMeCN
_cod_depositor_comments 'Adding full bibliography for 1550349--1550355.cif.'
_cod_database_code 1550349
_chemical_oxdiff_formula 'C24 H22 N6 O2'
_chemical_oxdiff_usercomment 'Clear, Colorless, Plate, 0.12 0.1 0.03'
_shelx_space_group_comment
;
The symmetry employed for this shelxl refinement is uniquely defined
by the following loop, which should always be used as a source of
symmetry information in preference to the above space-group names.
They are only intended as comments.
;
_reflns_odcompleteness_completeness 99.28
_reflns_odcompleteness_iscentric 1
_reflns_odcompleteness_theta 27.04
_olex2_refinement_description
;
1. Fixed Uiso
 At 1.2 times of:
  All C(H) groups, All N(H) groups
2.a Aromatic/amide H refined with riding coordinates:
 N2(H2), C5(H5), C3(H3), C2(H2A), C11(H11), C8(H8), C10(H10), C9(H9)
;
_shelx_shelxl_version_number 2014/7
_olex2_submission_special_instructions 'No special instructions were received'
_oxdiff_exptl_absorpt_empirical_details
;
Empirical correction (ABSPACK) includes:
- Absorption correction using spherical harmonics
- Frame scaling
;
_oxdiff_exptl_absorpt_empirical_full_max 1.183
_oxdiff_exptl_absorpt_empirical_full_min 0.845

loop_
_space_group_symop_operation_xyz
'x, y, z'
'-x, y+1/2, -z+1/2'
'-x, -y, -z'
'x, -y-1/2, z-1/2'

loop_
_atom_site_label
_atom_site_type_symbol
_atom_site_fract_x
_atom_site_fract_y
_atom_site_fract_z
_atom_site_U_iso_or_equiv
_atom_site_adp_type
_atom_site_occupancy
_atom_site_site_symmetry_order
_atom_site_calc_flag
_atom_site_refinement_flags_posn
O1 O 0.6148(3) 0.57696(16) 0.42122(9) 0.0185(4) Uani 1 1 d .
N1 N 0.2625(4) 0.96837(19) 0.56912(11) 0.0173(4) Uani 1 1 d .
N2 N 0.1801(4) 0.56936(19) 0.38627(11) 0.0170(4) Uani 1 1 d .
H2 H 0.0252 0.6049 0.3946 0.020 Uiso 1 1 calc R
N3 N 0.2000(4) 0.2445(2) 0.22954(12) 0.0230(5) Uani 1 1 d .
C1 C 0.1038(4) 0.9475(2) 0.50747(13) 0.0150(5) Uani 1 1 d .
C6 C 0.3915(4) 0.6221(2) 0.42486(12) 0.0138(5) Uani 1 1 d .
C4 C 0.3349(4) 0.7435(2) 0.47446(13) 0.0144(5) Uani 1 1 d .
C5 C 0.1297(4) 0.8344(2) 0.45970(13) 0.0156(5) Uani 1 1 d .
H5 H 0.0098 0.8203 0.4182 0.019 Uiso 1 1 calc R
C3 C 0.5045(4) 0.7666(2) 0.53615(13) 0.0162(5) Uani 1 1 d .
H3 H 0.6493 0.7073 0.5467 0.019 Uiso 1 1 calc R
C2 C 0.4570(5) 0.8789(2) 0.58224(13) 0.0176(5) Uani 1 1 d .
H2A H 0.5696 0.8925 0.6255 0.021 Uiso 1 1 calc R
C7 C 0.1920(4) 0.4610(2) 0.33341(13) 0.0150(5) Uani 1 1 d .
C11 C 0.3885(5) 0.4531(2) 0.28104(13) 0.0176(5) Uani 1 1 d .
H11 H 0.5237 0.5202 0.2798 0.021 Uiso 1 1 calc R
C8 C 0.0006(5) 0.3598(2) 0.33265(14) 0.0203(5) Uani 1 1 d .
H8 H -0.1371 0.3627 0.3672 0.024 Uiso 1 1 calc R
C10 C 0.3799(5) 0.3443(2) 0.23088(13) 0.0211(5) Uani 1 1 d .
H10 H 0.5119 0.3402 0.1946 0.025 Uiso 1 1 calc R
C9 C 0.0142(5) 0.2545(3) 0.28061(15) 0.0242(6) Uani 1 1 d .
H9 H -0.1164 0.1849 0.2811 0.029 Uiso 1 1 calc R

loop_
_atom_site_aniso_label
_atom_site_aniso_U_11
_atom_site_aniso_U_22
_atom_site_aniso_U_33
_atom_site_aniso_U_23
_atom_site_aniso_U_13
_atom_site_aniso_U_12
O1 0.0126(8) 0.0197(8) 0.0234(9) -0.0024(7) 0.0024(6) 0.0027(7)
N1 0.0182(10) 0.0154(9) 0.0182(10) -0.0003(8) -0.0001(8) 0.0007(8)
N2 0.0126(9) 0.0149(9) 0.0234(11) -0.0040(8) 0.0000(8) 0.0026(8)
N3 0.0210(11) 0.0223(11) 0.0252(11) -0.0082(9) -0.0027(9) 0.0025(9)
C1 0.0138(11) 0.0134(11) 0.0178(11) 0.0000(9) 0.0029(9) -0.0005(9)
C6 0.0139(11) 0.0125(10) 0.0150(11) 0.0017(9) 0.0016(9) 0.0011(9)
C4 0.0149(11) 0.0110(10) 0.0175(11) 0.0006(9) 0.0035(9) -0.0014(9)
C5 0.0147(11) 0.0138(11) 0.0184(11) -0.0014(9) 0.0009(9) -0.0011(9)
C3 0.0127(11) 0.0162(11) 0.0198(12) 0.0030(9) 0.0019(9) 0.0003(9)
C2 0.0186(12) 0.0175(11) 0.0166(11) -0.0002(9) 0.0002(9) 0.0006(10)
C7 0.0143(11) 0.0136(11) 0.0169(11) -0.0004(9) -0.0032(9) 0.0038(9)
C11 0.0181(12) 0.0156(11) 0.0191(12) 0.0016(10) -0.0006(9) 0.0003(9)
C8 0.0154(12) 0.0215(12) 0.0240(13) -0.0027(10) 0.0021(9) 0.0017(10)
C10 0.0201(12) 0.0251(13) 0.0183(12) -0.0013(10) 0.0011(10) 0.0046(10)
C9 0.0198(12) 0.0222(12) 0.0303(14) -0.0070(11) -0.0018(11) -0.0017(11)

loop_
_atom_type_symbol
_atom_type_description
_atom_type_scat_dispersion_real
_atom_type_scat_dispersion_imag
_atom_type_scat_source
C C 0.0033 0.0016 'International Tables Vol C Tables 4.2.6.8 and 6.1.1.4'
H H 0.0000 0.0000 'International Tables Vol C Tables 4.2.6.8 and 6.1.1.4'
N N 0.0061 0.0033 'International Tables Vol C Tables 4.2.6.8 and 6.1.1.4'
O O 0.0106 0.0060 'International Tables Vol C Tables 4.2.6.8 and 6.1.1.4'

loop_
_exptl_crystal_face_index_h
_exptl_crystal_face_index_k
_exptl_crystal_face_index_l
_exptl_crystal_face_perp_dist
0 14 2 0.0534
-2 -3 24 0.0232
2 2 -24 0.0279
7 -3 5 0.0852
-7 0 -5 0.0965
0 -14 -2 0.0685

loop_
_geom_angle_atom_site_label_1
_geom_angle_atom_site_label_2
_geom_angle_atom_site_label_3
_geom_angle
_geom_angle_site_symmetry_3
C2 N1 C1 117.47(19) .
C6 N2 H2 117.8 .
C6 N2 C7 124.34(19) .
C7 N2 H2 117.8 .
C10 N3 C9 116.0(2) .
N1 C1 C1 116.2(2) 3_576
N1 C1 C5 122.8(2) .
C5 C1 C1 121.0(3) 3_576
O1 C6 N2 124.1(2) .
O1 C6 C4 120.7(2) .
N2 C6 C4 115.20(19) .
C5 C4 C6 123.3(2) .
C5 C4 C3 119.2(2) .
C3 C4 C6 117.4(2) .
C1 C5 H5 120.8 .
C4 C5 C1 118.4(2) .
C4 C5 H5 120.8 .
C4 C3 H3 120.8 .
C4 C3 C2 118.3(2) .
C2 C3 H3 120.8 .
N1 C2 C3 123.7(2) .
N1 C2 H2A 118.1 .
C3 C2 H2A 118.1 .
C11 C7 N2 122.2(2) .
C8 C7 N2 119.2(2) .
C8 C7 C11 118.5(2) .
C7 C11 H11 121.2 .
C10 C11 C7 117.7(2) .
C10 C11 H11 121.2 .
C7 C8 H8 120.7 .
C9 C8 C7 118.7(2) .
C9 C8 H8 120.7 .
N3 C10 C11 125.0(2) .
N3 C10 H10 117.5 .
C11 C10 H10 117.5 .
N3 C9 C8 124.1(2) .
N3 C9 H9 118.0 .
C8 C9 H9 118.0 .

loop_
_geom_bond_atom_site_label_1
_geom_bond_atom_site_label_2
_geom_bond_distance
_geom_bond_site_symmetry_2
O1 C6 1.224(3) .
N1 C1 1.351(3) .
N1 C2 1.334(3) .
N2 H2 0.8800 .
N2 C6 1.356(3) .
N2 C7 1.415(3) .
N3 C10 1.336(3) .
N3 C9 1.340(3) .
C1 C1 1.488(4) 3_576
C1 C5 1.400(3) .
C6 C4 1.509(3) .
C4 C5 1.388(3) .
C4 C3 1.388(3) .
C5 H5 0.9500 .
C3 H3 0.9500 .
C3 C2 1.393(3) .
C2 H2A 0.9500 .
C7 C11 1.395(3) .
C7 C8 1.386(3) .
C11 H11 0.9500 .
C11 C10 1.384(3) .
C8 H8 0.9500 .
C8 C9 1.384(3) .
C10 H10 0.9500 .
C9 H9 0.9500 .

loop_
_geom_hbond_atom_site_label_D
_geom_hbond_atom_site_label_H
_geom_hbond_atom_site_label_A
_geom_hbond_distance_DH
_geom_hbond_distance_HA
_geom_hbond_distance_DA
_geom_hbond_angle_DHA
_geom_hbond_site_symmetry_A
N2 H2 O1 0.88 2.18 2.972(3) 149.6 1_455

loop_
_geom_torsion_atom_site_label_1
_geom_torsion_atom_site_label_2
_geom_torsion_atom_site_label_3
_geom_torsion_atom_site_label_4
_geom_torsion
_geom_torsion_site_symmetry_1
_geom_torsion_site_symmetry_4
O1 C6 C4 C5 152.0(2) . .
O1 C6 C4 C3 -25.6(3) . .
N1 C1 C5 C4 -3.1(3) . .
N2 C6 C4 C5 -28.2(3) . .
N2 C6 C4 C3 154.3(2) . .
N2 C7 C11 C10 -178.9(2) . .
N2 C7 C8 C9 179.9(2) . .
C1 N1 C2 C3 0.1(3) . .
C1 C1 C5 C4 177.0(2) 3_576 .
C6 N2 C7 C11 -41.9(3) . .
C6 N2 C7 C8 139.1(2) . .
C6 C4 C5 C1 -176.7(2) . .
C6 C4 C3 C2 179.4(2) . .
C4 C3 C2 N1 -2.3(4) . .
C5 C4 C3 C2 1.8(3) . .
C3 C4 C5 C1 0.7(3) . .
C2 N1 C1 C1 -177.4(2) . 3_576
C2 N1 C1 C5 2.7(3) . .
C7 N2 C6 O1 -4.0(4) . .
C7 N2 C6 C4 176.14(19) . .
C7 C11 C10 N3 -1.2(4) . .
C7 C8 C9 N3 -1.0(4) . .
C11 C7 C8 C9 0.8(3) . .
C8 C7 C11 C10 0.3(3) . .
C10 N3 C9 C8 0.1(4) . .
C9 N3 C10 C11 1.0(4) . .

loop_
_exptl_oxdiff_crystal_face_indexfrac_h
_exptl_oxdiff_crystal_face_indexfrac_k
_exptl_oxdiff_crystal_face_indexfrac_l
_exptl_oxdiff_crystal_face_x
_exptl_oxdiff_crystal_face_y
_exptl_oxdiff_crystal_face_z
-0.0000 14.0000 1.9999 0.0466 -0.1746 -1.0068
-2.0000 -3.0000 23.9999 -0.9858 -0.1883 0.1351
2.0000 2.0000 -23.9999 0.9768 0.2010 -0.0639
7.0000 -3.0000 5.0006 -0.1926 1.0077 0.0192
-7.0000 -0.0000 -5.0006 0.1657 -0.9695 0.1943
0.0000 -14.0000 -1.9999 -0.0466 0.1746 1.0068
